data_2217692
loop_
_publ_author_name
'Zhang, Lijun'
'Li, Jiarong'
'Yang, Xiquan'
'Shi, Daxin'
'Chen, Jinnan'

_publ_section_title
;
 2-Methyl-2-phenyl-1,2-dihydroquinazolin-4(3<i>H</i>)-one
;
_journal_coeditor_code XU2381
_journal_issue 2
_journal_name_full 'Acta Crystallographica Section E'
_journal_page_first o450
_journal_page_last o450
_journal_paper_doi 10.1107/S1600536807065427
_journal_volume 64
_journal_year 2008
_chemical_formula_iupac 'C15 H14 N2 O'
_chemical_formula_moiety 'C15 H14 N2 O'
_chemical_formula_sum 'C15 H14 N2 O'
_chemical_formula_weight 238.28
_chemical_melting_point 506.0(10)
_chemical_name_systematic
;
2-Methyl-2-phenyl-1,2-dihydroquinazolin-4(3H)-one
;
_space_group_IT_number 14
_symmetry_cell_setting monoclinic
_symmetry_space_group_name_Hall '-P 2yn'
_symmetry_space_group_name_H-M 'P 1 21/n 1'
_atom_sites_solution_hydrogens geom
_atom_sites_solution_primary direct
_atom_sites_solution_secondary difmap
_audit_creation_method SHELXL97
_cell_angle_alpha 90.00
_cell_angle_beta 93.543(7)
_cell_angle_gamma 90.00
_cell_formula_units_Z 4
_cell_length_a 8.4891(7)
_cell_length_b 8.7741(8)
_cell_length_c 16.1351(16)
_cell_measurement_reflns_used 3772
_cell_measurement_temperature 113(2)
_cell_measurement_theta_max 27.9
_cell_measurement_theta_min 2.6
_cell_volume 1199.51(19)
_computing_cell_refinement 'CrystalClear (Rigaku, 2004)'
_computing_data_collection 'CrystalClear (Rigaku, 2004)'
_computing_data_reduction 'CrystalClear (Rigaku, 2004)'
_computing_molecular_graphics 'Ortep-3 for Windows (Farrugia, 1997)'
_computing_publication_material 'SHELXL97 (Sheldrick, 1997)'
_computing_structure_refinement 'SHELXL97 (Sheldrick, 1997)'
_computing_structure_solution 'SHELXS97 (Sheldrick, 1997)'
_diffrn_ambient_temperature 113(2)
_diffrn_detector_area_resol_mean 7.31
_diffrn_measured_fraction_theta_full 0.993
_diffrn_measured_fraction_theta_max 0.993
_diffrn_measurement_device_type 'Rigaku Saturn'
_diffrn_measurement_method \w
_diffrn_radiation_monochromator confocal
_diffrn_radiation_source 'rotating anode'
_diffrn_radiation_type MoK\a
_diffrn_radiation_wavelength 0.71070
_diffrn_reflns_av_R_equivalents 0.0338
_diffrn_reflns_av_sigmaI/netI 0.0254
_diffrn_reflns_limit_h_max 11
_diffrn_reflns_limit_h_min -11
_diffrn_reflns_limit_k_max 11
_diffrn_reflns_limit_k_min -11
_diffrn_reflns_limit_l_max 21
_diffrn_reflns_limit_l_min -20
_diffrn_reflns_number 14326
_diffrn_reflns_theta_full 27.88
_diffrn_reflns_theta_max 27.88
_diffrn_reflns_theta_min 2.64
_diffrn_standards_number 0
_exptl_absorpt_coefficient_mu 0.084
_exptl_absorpt_correction_type none
_exptl_crystal_colour colorless
_exptl_crystal_density_diffrn 1.319
_exptl_crystal_density_method 'not measured'
_exptl_crystal_description prism
_exptl_crystal_F_000 504
_exptl_crystal_size_max 0.28
_exptl_crystal_size_mid 0.24
_exptl_crystal_size_min 0.22
_refine_diff_density_max 0.290
_refine_diff_density_min -0.222
_refine_ls_extinction_method none
_refine_ls_goodness_of_fit_ref 1.110
_refine_ls_hydrogen_treatment mixed
_refine_ls_matrix_type full
_refine_ls_number_parameters 172
_refine_ls_number_reflns 2835
_refine_ls_number_restraints 0
_refine_ls_restrained_S_all 1.110
_refine_ls_R_factor_all 0.0447
_refine_ls_R_factor_gt 0.0387
_refine_ls_shift/su_max 0.000
_refine_ls_shift/su_mean 0.000
_refine_ls_structure_factor_coef Fsqd
_refine_ls_weighting_details 'calc w=1/[\s^2^(Fo^2^)+(0.0504P)^2^+0.2057P] where P=(Fo^2^+2Fc^2^)/3'
_refine_ls_weighting_scheme calc
_refine_ls_wR_factor_gt 0.0970
_refine_ls_wR_factor_ref 0.1006
_reflns_number_gt 2459
_reflns_number_total 2835
_reflns_threshold_expression I>2\s(I)
_cod_data_source_file xu2381.cif
_cod_data_source_block I
_cod_depositor_comments
;
The following automatic conversions were performed:

'_chemical_melting_point' value '505-507' was changed to '506.0(10)'
- the average value was taken and precision was estimated.

Automatic conversion script
Id: cif_fix_values 1646 2011-03-28 12:23:43Z adriana 

The following automatic conversions were performed:

'_chemical_melting_point' value '505-507' was changed to '506.0(10)'
- the average value was taken and precision was estimated.

Automatic conversion script
Id: cif_fix_values 1715 2011-07-08 13:25:40Z adriana 
;
_cod_original_sg_symbol_H-M 'P 21/n'
_cod_database_code 2217692
_cod_database_fobs_code 2217692

loop_
_symmetry_equiv_pos_as_xyz
'x, y, z'
'-x+1/2, y+1/2, -z+1/2'
'-x, -y, -z'
'x-1/2, -y-1/2, z-1/2'

loop_
_atom_site_type_symbol
_atom_site_label
_atom_site_fract_x
_atom_site_fract_y
_atom_site_fract_z
_atom_site_U_iso_or_equiv
_atom_site_adp_type
_atom_site_calc_flag
_atom_site_refinement_flags
_atom_site_occupancy
O O1 0.41106(9) 0.13177(9) -0.08264(4) 0.0236(2) Uani d . 1
N N1 0.44850(10) 0.16028(10) 0.05706(5) 0.0173(2) Uani d . 1
N N2 0.38757(11) 0.38938(10) 0.12264(6) 0.0208(2) Uani d . 1
C C1 0.38879(12) 0.20563(11) -0.01835(6) 0.0168(2) Uani d . 1
C C2 0.30141(12) 0.35144(11) -0.02015(6) 0.0165(2) Uani d . 1
C C3 0.30957(12) 0.44441(11) 0.05098(6) 0.0180(2) Uani d . 1
C C4 0.24352(13) 0.59131(12) 0.04600(7) 0.0245(2) Uani d . 1
H H4 0.2517 0.6571 0.0928 0.029 Uiso calc R 1
C C5 0.16659(14) 0.63954(13) -0.02730(8) 0.0285(3) Uani d . 1
H H5 0.1215 0.7387 -0.0302 0.034 Uiso calc R 1
C C6 0.15378(13) 0.54548(13) -0.09718(7) 0.0261(3) Uani d . 1
H H6 0.0983 0.5792 -0.1467 0.031 Uiso calc R 1
C C7 0.22271(12) 0.40276(12) -0.09347(6) 0.0206(2) Uani d . 1
H H7 0.2165 0.3390 -0.1412 0.025 Uiso calc R 1
C C8 0.39390(12) 0.22450(11) 0.13376(6) 0.0170(2) Uani d . 1
C C9 0.23069(12) 0.15939(11) 0.15239(6) 0.0174(2) Uani d . 1
C C10 0.15071(13) 0.22173(13) 0.21771(7) 0.0236(2) Uani d . 1
H H10 0.1973 0.3033 0.2493 0.028 Uiso calc R 1
C C11 0.00388(15) 0.16596(14) 0.23708(8) 0.0304(3) Uani d . 1
H H11 -0.0489 0.2090 0.2818 0.036 Uiso calc R 1
C C12 -0.06521(14) 0.04741(14) 0.19100(8) 0.0321(3) Uani d . 1
H H12 -0.1659 0.0099 0.2036 0.038 Uiso calc R 1
C C13 0.01311(14) -0.01636(14) 0.12637(8) 0.0289(3) Uani d . 1
H H13 -0.0340 -0.0977 0.0949 0.035 Uiso calc R 1
C C14 0.16110(13) 0.03889(12) 0.10750(7) 0.0220(2) Uani d . 1
H H14 0.2147 -0.0061 0.0637 0.026 Uiso calc R 1
C C15 0.51453(13) 0.18452(13) 0.20463(7) 0.0234(2) Uani d . 1
H H15A 0.6170 0.2290 0.1935 0.035 Uiso calc R 1
H H15B 0.5247 0.0735 0.2089 0.035 Uiso calc R 1
H H15C 0.4792 0.2254 0.2569 0.035 Uiso calc R 1
H H1 0.4966(17) 0.0719(18) 0.0626(9) 0.036(4) Uiso d . 1
H H2 0.3890(18) 0.4458(18) 0.1676(9) 0.040(4) Uiso d . 1

loop_
_atom_site_aniso_label
_atom_site_aniso_U_11
_atom_site_aniso_U_22
_atom_site_aniso_U_33
_atom_site_aniso_U_12
_atom_site_aniso_U_13
_atom_site_aniso_U_23
O1 0.0313(4) 0.0223(4) 0.0173(4) 0.0078(3) 0.0024(3) -0.0011(3)
N1 0.0186(4) 0.0162(4) 0.0171(4) 0.0044(3) 0.0014(3) 0.0000(3)
N2 0.0263(5) 0.0155(4) 0.0201(5) 0.0012(4) -0.0037(4) -0.0032(3)
C1 0.0162(5) 0.0168(5) 0.0177(5) 0.0000(4) 0.0017(4) 0.0010(4)
C2 0.0153(5) 0.0149(5) 0.0194(5) 0.0000(4) 0.0017(4) 0.0018(4)
C3 0.0164(5) 0.0161(5) 0.0214(5) -0.0014(4) 0.0017(4) 0.0013(4)
C4 0.0292(6) 0.0161(5) 0.0285(6) 0.0017(4) 0.0026(5) -0.0017(4)
C5 0.0316(6) 0.0180(5) 0.0361(7) 0.0071(4) 0.0030(5) 0.0049(5)
C6 0.0262(6) 0.0255(6) 0.0264(6) 0.0049(4) -0.0018(5) 0.0079(4)
C7 0.0197(5) 0.0214(5) 0.0207(5) 0.0001(4) 0.0007(4) 0.0021(4)
C8 0.0197(5) 0.0154(5) 0.0154(5) 0.0027(4) -0.0010(4) -0.0011(4)
C9 0.0189(5) 0.0176(5) 0.0155(5) 0.0045(4) -0.0007(4) 0.0047(4)
C10 0.0275(6) 0.0226(5) 0.0208(5) 0.0083(4) 0.0032(4) 0.0048(4)
C11 0.0305(6) 0.0319(6) 0.0302(6) 0.0140(5) 0.0128(5) 0.0137(5)
C12 0.0212(6) 0.0344(7) 0.0412(7) 0.0046(5) 0.0065(5) 0.0215(6)
C13 0.0259(6) 0.0267(6) 0.0336(6) -0.0049(5) -0.0024(5) 0.0098(5)
C14 0.0239(5) 0.0220(5) 0.0200(5) -0.0008(4) 0.0007(4) 0.0030(4)
C15 0.0241(5) 0.0246(6) 0.0206(5) 0.0044(4) -0.0051(4) -0.0021(4)

loop_
_atom_type_symbol
_atom_type_description
_atom_type_scat_dispersion_real
_atom_type_scat_dispersion_imag
_atom_type_scat_source
C C 0.0033 0.0016 'International Tables Vol C Tables 4.2.6.8 and 6.1.1.4'
H H 0.0000 0.0000 'International Tables Vol C Tables 4.2.6.8 and 6.1.1.4'
N N 0.0061 0.0033 'International Tables Vol C Tables 4.2.6.8 and 6.1.1.4'
O O 0.0106 0.0060 'International Tables Vol C Tables 4.2.6.8 and 6.1.1.4'

loop_
_geom_angle_atom_site_label_1
_geom_angle_atom_site_label_2
_geom_angle_atom_site_label_3
_geom_angle
C1 N1 C8 121.94(8)
C1 N1 H1 119.9(9)
C8 N1 H1 115.1(9)
C3 N2 C8 117.47(9)
C3 N2 H2 118.4(10)
C8 N2 H2 117.3(10)
O1 C1 N1 121.94(9)
O1 C1 C2 122.35(9)
N1 C1 C2 115.66(9)
C7 C2 C3 120.07(9)
C7 C2 C1 120.58(9)
C3 C2 C1 119.13(9)
N2 C3 C4 122.43(10)
N2 C3 C2 118.46(9)
C4 C3 C2 119.07(10)
C5 C4 C3 119.70(10)
C5 C4 H4 120.2
C3 C4 H4 120.2
C4 C5 C6 121.29(10)
C4 C5 H5 119.4
C6 C5 H5 119.4
C7 C6 C5 119.27(10)
C7 C6 H6 120.4
C5 C6 H6 120.4
C6 C7 C2 120.53(10)
C6 C7 H7 119.7
C2 C7 H7 119.7
N2 C8 N1 106.82(8)
N2 C8 C15 109.74(8)
N1 C8 C15 108.20(8)
N2 C8 C9 111.35(8)
N1 C8 C9 110.94(8)
C15 C8 C9 109.70(8)
C14 C9 C10 118.59(10)
C14 C9 C8 122.43(9)
C10 C9 C8 118.98(9)
C11 C10 C9 120.95(11)
C11 C10 H10 119.5
C9 C10 H10 119.5
C12 C11 C10 119.85(11)
C12 C11 H11 120.1
C10 C11 H11 120.1
C11 C12 C13 119.90(11)
C11 C12 H12 120.1
C13 C12 H12 120.1
C12 C13 C14 120.16(11)
C12 C13 H13 119.9
C14 C13 H13 119.9
C9 C14 C13 120.55(10)
C9 C14 H14 119.7
C13 C14 H14 119.7
C8 C15 H15A 109.5
C8 C15 H15B 109.5
H15A C15 H15B 109.5
C8 C15 H15C 109.5
H15A C15 H15C 109.5
H15B C15 H15C 109.5

loop_
_geom_bond_atom_site_label_1
_geom_bond_atom_site_label_2
_geom_bond_distance
_geom_bond_publ_flag
O1 C1 1.2473(12) y
N1 C1 1.3489(13) y
N1 C8 1.4612(13) y
N1 H1 0.878(16) ?
N2 C3 1.3834(13) y
N2 C8 1.4583(13) ?
N2 H2 0.878(15) ?
C1 C2 1.4782(13) ?
C2 C7 1.3968(14) ?
C2 C3 1.4062(14) ?
C3 C4 1.4059(15) ?
C4 C5 1.3816(16) ?
C4 H4 0.9500 ?
C5 C6 1.3961(17) ?
C5 H5 0.9500 ?
C6 C7 1.3820(15) ?
C6 H6 0.9500 ?
C7 H7 0.9500 ?
C8 C15 1.5279(14) ?
C8 C9 1.5452(14) ?
C9 C14 1.3924(15) ?
C9 C10 1.3997(15) ?
C10 C11 1.3925(17) ?
C10 H10 0.9500 ?
C11 C12 1.3874(19) ?
C11 H11 0.9500 ?
C12 C13 1.3886(18) ?
C12 H12 0.9500 ?
C13 C14 1.3976(16) ?
C13 H13 0.9500 ?
C14 H14 0.9500 ?
C15 H15A 0.9800 ?
C15 H15B 0.9800 ?
C15 H15C 0.9800 ?

loop_
_geom_hbond_atom_site_label_D
_geom_hbond_atom_site_label_H
_geom_hbond_atom_site_label_A
_geom_hbond_site_symmetry_A
_geom_hbond_distance_DH
_geom_hbond_distance_HA
_geom_hbond_distance_DA
_geom_hbond_angle_DHA
N1 H1 O1 3_655 0.878(16) 1.970(16) 2.8456(12) 174.4(13)

loop_
_geom_torsion_atom_site_label_1
_geom_torsion_atom_site_label_2
_geom_torsion_atom_site_label_3
_geom_torsion_atom_site_label_4
_geom_torsion
C8 N1 C1 O1 -165.49(9)
C8 N1 C1 C2 17.02(14)
O1 C1 C2 C7 8.20(15)
N1 C1 C2 C7 -174.31(9)
O1 C1 C2 C3 -166.39(10)
N1 C1 C2 C3 11.10(14)
C8 N2 C3 C4 155.35(10)
C8 N2 C3 C2 -26.98(14)
C7 C2 C3 N2 179.56(9)
C1 C2 C3 N2 -5.82(14)
C7 C2 C3 C4 -2.69(15)
C1 C2 C3 C4 171.93(9)
N2 C3 C4 C5 -179.80(10)
C2 C3 C4 C5 2.54(16)
C3 C4 C5 C6 -0.44(18)
C4 C5 C6 C7 -1.56(18)
C5 C6 C7 C2 1.42(17)
C3 C2 C7 C6 0.71(16)
C1 C2 C7 C6 -173.83(10)
C3 N2 C8 N1 49.96(11)
C3 N2 C8 C15 167.04(9)
C3 N2 C8 C9 -71.30(11)
C1 N1 C8 N2 -45.85(12)
C1 N1 C8 C15 -163.94(9)
C1 N1 C8 C9 75.67(12)
N2 C8 C9 C14 127.89(10)
N1 C8 C9 C14 9.06(13)
C15 C8 C9 C14 -110.43(11)
N2 C8 C9 C10 -53.28(12)
N1 C8 C9 C10 -172.12(9)
C15 C8 C9 C10 68.40(11)
C14 C9 C10 C11 -0.68(15)
C8 C9 C10 C11 -179.55(9)
C9 C10 C11 C12 -0.31(16)
C10 C11 C12 C13 0.76(17)
C11 C12 C13 C14 -0.19(17)
C10 C9 C14 C13 1.25(15)
C8 C9 C14 C13 -179.92(9)
C12 C13 C14 C9 -0.82(17)

loop_
_cod_related_entry_id
_cod_related_entry_database
_cod_related_entry_code
1 ChemSpider 21119187
